data_4110288
loop_
_publ_author_name
'Masaki Kawano'
'Takehide Kawamichi'
'Tsuyoshi Haneda'
'Takahiro Kojima'
'Makoto Fujita'

_publ_contact_author 'Masaki Kawano'
_publ_contact_author_email mkawano@appchem.t.u-tokyo.ac.jp
_publ_section_title
;
 The Modular Synthesis of Functional Porous Coordination Networks
;
_journal_name_full 'Journal of the American Chemical Society'
_journal_page_first 15418
_journal_page_last 15419
_journal_paper_doi 10.1021/ja0752540
_journal_volume 129
_journal_year 2007
_chemical_formula_sum 'C78.39 H56 I6 N16 O10 Zn3'
_chemical_formula_weight 2339.58
_chemical_name_systematic
;
 ?
;
_space_group_IT_number 61
_symmetry_cell_setting orthorhombic
_symmetry_space_group_name_Hall '-P 2ac 2ab'
_symmetry_space_group_name_H-M 'P b c a'
_atom_sites_solution_hydrogens geom
_atom_sites_solution_primary direct
_atom_sites_solution_secondary difmap
_audit_creation_method SHELXL-97
_cell_angle_alpha 90.00
_cell_angle_beta 90.00
_cell_angle_gamma 90.00
_cell_formula_units_Z 8
_cell_length_a 27.596(6)
_cell_length_b 13.690(3)
_cell_length_c 45.419(9)
_cell_measurement_reflns_used 269
_cell_measurement_temperature 80(2)
_cell_volume 17159(6)
_computing_cell_refinement HKL2000
_computing_data_collection 'Rigaku CrystalClear'
_computing_data_reduction HKL2000
_computing_molecular_graphics 'Bruker XP'
_computing_publication_material 'Bruker SHELXTL'
_computing_structure_refinement 'SHELXL-97 (Sheldrick, 1997)'
_computing_structure_solution 'SHELXS-97 (Sheldrick, 1990)'
_diffrn_ambient_temperature 80(2)
_diffrn_measured_fraction_theta_full 0.996
_diffrn_measured_fraction_theta_max 0.996
_diffrn_measurement_device_type CCD
_diffrn_measurement_method omega_scan
_diffrn_radiation_monochromator Si
_diffrn_radiation_source KEK
_diffrn_radiation_type synchrotron
_diffrn_radiation_wavelength 0.68900
_diffrn_reflns_av_R_equivalents 0.1337
_diffrn_reflns_av_sigmaI/netI 0.0692
_diffrn_reflns_limit_h_max 36
_diffrn_reflns_limit_h_min -35
_diffrn_reflns_limit_k_max 18
_diffrn_reflns_limit_k_min -18
_diffrn_reflns_limit_l_max 60
_diffrn_reflns_limit_l_min -60
_diffrn_reflns_number 200922
_diffrn_reflns_theta_full 27.30
_diffrn_reflns_theta_max 27.30
_diffrn_reflns_theta_min 2.03
_diffrn_standards_decay_% none
_exptl_absorpt_coefficient_mu 3.056
_exptl_absorpt_correction_type none
_exptl_crystal_colour yellow
_exptl_crystal_density_diffrn 1.811
_exptl_crystal_description needle
_exptl_crystal_F_000 9011
_exptl_crystal_size_max 0.15
_exptl_crystal_size_mid 0.15
_exptl_crystal_size_min 0.10
_refine_diff_density_max 1.825
_refine_diff_density_min -3.000
_refine_diff_density_rms 0.162
_refine_ls_extinction_method none
_refine_ls_goodness_of_fit_ref 0.957
_refine_ls_hydrogen_treatment constr
_refine_ls_matrix_type full
_refine_ls_number_parameters 1454
_refine_ls_number_reflns 21121
_refine_ls_number_restraints 1619
_refine_ls_restrained_S_all 0.953
_refine_ls_R_factor_all 0.0778
_refine_ls_R_factor_gt 0.0529
_refine_ls_shift/su_max 0.056
_refine_ls_shift/su_mean 0.002
_refine_ls_structure_factor_coef Fsqd
_refine_ls_weighting_details 'calc w=1/[\s^2^(Fo^2^)+(0.0913P)^2^+0.0000P] where P=(Fo^2^+2Fc^2^)/3'
_refine_ls_weighting_scheme calc
_refine_ls_wR_factor_gt 0.1420
_refine_ls_wR_factor_ref 0.1539
_reflns_number_gt 13705
_reflns_number_total 21121
_reflns_threshold_expression >2sigma(I)
_cod_data_source_file ja0752540-file002_1.cif
_cod_data_source_block 2hydroxy_3b
_cod_original_cell_volume 17158(6)
_cod_database_code 4110288

loop_
_symmetry_equiv_pos_as_xyz
'x, y, z'
'-x+1/2, -y, z+1/2'
'-x, y+1/2, -z+1/2'
'x+1/2, -y+1/2, -z'
'-x, -y, -z'
'x-1/2, y, -z-1/2'
'x, -y-1/2, z-1/2'
'-x-1/2, y-1/2, z'

loop_
_atom_site_label
_atom_site_type_symbol
_atom_site_fract_x
_atom_site_fract_y
_atom_site_fract_z
_atom_site_U_iso_or_equiv
_atom_site_adp_type
_atom_site_occupancy
_atom_site_symmetry_multiplicity
_atom_site_calc_flag
_atom_site_refinement_flags
_atom_site_disorder_assembly
_atom_site_disorder_group
Zn1 Zn 0.74761(2) 0.34367(4) 0.185831(12) 0.03039(13) Uani 1 1 d . . .
Zn2 Zn 0.95053(2) 0.65261(4) 0.424499(13) 0.03345(14) Uani 1 1 d . . .
Zn3 Zn 0.47238(2) 0.63734(4) 0.409507(17) 0.04550(18) Uani 1 1 d . . .
I1 I 0.837667(13) 0.32721(3) 0.174466(8) 0.04532(11) Uani 1 1 d . . .
I2 I 0.696373(14) 0.19124(2) 0.195547(8) 0.04303(10) Uani 1 1 d . . .
I3 I 0.944982(16) 0.83644(3) 0.432589(10) 0.05255(12) Uani 1 1 d . . .
I4 I 1.018352(13) 0.56841(4) 0.396438(10) 0.05870(13) Uani 1 1 d . . .
I5 I 0.487851(18) 0.72009(4) 0.458987(13) 0.0818(2) Uani 1 1 d . . .
I6 I 0.421476(17) 0.71608(3) 0.369235(15) 0.08290(19) Uani 1 1 d . . .
C1 C 0.5715(2) 0.9449(4) 0.10400(13) 0.0433(13) Uani 1 1 d . . .
H1A H 0.5690 0.9689 0.1236 0.052 Uiso 1 1 calc R . .
C2 C 0.5895(2) 0.8524(4) 0.09954(13) 0.0434(13) Uani 1 1 d . . .
H2A H 0.5994 0.8136 0.1158 0.052 Uiso 1 1 calc R . .
C3 C 0.5613(2) 0.9675(4) 0.05447(14) 0.0546(16) Uani 1 1 d . . .
H3A H 0.5519 1.0076 0.0384 0.066 Uiso 1 1 calc R . .
C4 C 0.5786(2) 0.8756(4) 0.04893(13) 0.0533(16) Uani 1 1 d . . .
H4A H 0.5807 0.8527 0.0292 0.064 Uiso 1 1 calc R . .
C5 C 0.59289(17) 0.8170(3) 0.07145(12) 0.0328(11) Uani 1 1 d . . .
C6 C 0.61008(17) 0.7143(3) 0.06634(11) 0.0314(10) Uani 1 1 d . . .
C7 C 0.55321(19) 0.5155(4) -0.03355(12) 0.0398(12) Uani 1 1 d . . .
H7A H 0.5363 0.5485 -0.0488 0.048 Uiso 1 1 calc R . .
C8 C 0.56762(19) 0.5680(4) -0.00934(12) 0.0415(13) Uani 1 1 d . . .
H8A H 0.5605 0.6357 -0.0081 0.050 Uiso 1 1 calc R . .
C9 C 0.5852(2) 0.3746(4) -0.01421(11) 0.0427(13) Uani 1 1 d . . .
H9A H 0.5915 0.3066 -0.0157 0.051 Uiso 1 1 calc R . .
C10 C 0.6001(2) 0.4228(4) 0.01063(12) 0.0458(14) Uani 1 1 d . . .
H10A H 0.6157 0.3882 0.0261 0.055 Uiso 1 1 calc R . .
C11 C 0.59229(18) 0.5231(3) 0.01306(10) 0.0325(10) Uani 1 1 d . . .
C12 C 0.60857(17) 0.5766(3) 0.03970(11) 0.0324(10) Uani 1 1 d . . .
C13 C 0.69011(18) 0.3748(4) 0.13194(11) 0.0362(11) Uani 1 1 d . . .
H13A H 0.6888 0.3055 0.1326 0.043 Uiso 1 1 calc R . .
C14 C 0.66785(19) 0.4226(3) 0.10878(12) 0.0373(12) Uani 1 1 d . . .
H14A H 0.6517 0.3868 0.0938 0.045 Uiso 1 1 calc R . .
C15 C 0.7150(2) 0.5192(4) 0.15264(12) 0.0398(12) Uani 1 1 d . . .
H15A H 0.7317 0.5527 0.1679 0.048 Uiso 1 1 calc R . .
C16 C 0.69317(18) 0.5729(4) 0.13031(12) 0.0370(12) Uani 1 1 d . . .
H16A H 0.6944 0.6423 0.1304 0.044 Uiso 1 1 calc R . .
C17 C 0.66948(17) 0.5237(3) 0.10785(10) 0.0299(10) Uani 1 1 d . . .
C18 C 0.64498(17) 0.5769(3) 0.08362(11) 0.0317(10) Uani 1 1 d . . .
C21 C 0.69467(17) 0.4351(4) 0.23507(11) 0.0333(11) Uani 1 1 d . . .
H21A H 0.6673 0.4143 0.2240 0.040 Uiso 1 1 calc R . .
C22 C 0.68756(17) 0.4708(4) 0.26311(11) 0.0333(11) Uani 1 1 d . . .
H22A H 0.6559 0.4755 0.2711 0.040 Uiso 1 1 calc R . .
C23 C 0.77741(17) 0.4603(3) 0.23788(10) 0.0303(10) Uani 1 1 d . . .
H23A H 0.8085 0.4582 0.2289 0.036 Uiso 1 1 calc R . .
C24 C 0.77348(17) 0.4962(3) 0.26637(10) 0.0286(10) Uani 1 1 d . . .
H24A H 0.8013 0.5178 0.2768 0.034 Uiso 1 1 calc R . .
C25 C 0.72760(16) 0.4998(3) 0.27937(10) 0.0271(9) Uani 1 1 d . . .
C26 C 0.72248(16) 0.5309(3) 0.31067(10) 0.0255(9) Uani 1 1 d . . .
C27 C 0.88912(18) 0.5862(3) 0.37450(10) 0.0314(10) Uani 1 1 d . . .
H27A H 0.9198 0.5751 0.3656 0.038 Uiso 1 1 calc R . .
C28 C 0.84783(16) 0.5692(3) 0.35801(11) 0.0292(10) Uani 1 1 d . . .
H28A H 0.8502 0.5477 0.3382 0.035 Uiso 1 1 calc R . .
C29 C 0.84441(17) 0.6313(4) 0.41470(11) 0.0331(11) Uani 1 1 d . . .
H29A H 0.8433 0.6532 0.4345 0.040 Uiso 1 1 calc R . .
C30 C 0.80116(17) 0.6152(3) 0.39987(10) 0.0303(10) Uani 1 1 d . . .
H30A H 0.7710 0.6255 0.4094 0.036 Uiso 1 1 calc R . .
C31 C 0.80290(15) 0.5840(3) 0.37092(10) 0.0251(9) Uani 1 1 d . . .
C32 C 0.75796(16) 0.5677(3) 0.35384(10) 0.0258(9) Uani 1 1 d . . .
C33 C 0.57887(18) 0.6102(4) 0.40597(12) 0.0367(11) Uani 1 1 d . . .
H33A H 0.5766 0.6228 0.4265 0.044 Uiso 1 1 calc R . .
C34 C 0.62415(17) 0.5960(4) 0.39373(11) 0.0323(10) Uani 1 1 d . . .
H34A H 0.6523 0.5987 0.4058 0.039 Uiso 1 1 calc R . .
C35 C 0.54230(19) 0.5871(4) 0.36154(13) 0.0479(14) Uani 1 1 d . . .
H35A H 0.5135 0.5829 0.3501 0.058 Uiso 1 1 calc R . .
C36 C 0.58678(18) 0.5722(4) 0.34759(13) 0.0441(13) Uani 1 1 d . . .
H36A H 0.5882 0.5585 0.3271 0.053 Uiso 1 1 calc R . .
C37 C 0.62842(16) 0.5778(3) 0.36404(10) 0.0273(10) Uani 1 1 d . . .
C38 C 0.67649(16) 0.5642(3) 0.35015(10) 0.0260(9) Uani 1 1 d . . .
N1 N 0.55745(14) 1.0021(3) 0.08175(10) 0.0352(9) Uani 1 1 d . . .
N2 N 0.56202(14) 0.4188(3) -0.03662(9) 0.0315(9) Uani 1 1 d . . .
N3 N 0.71314(14) 0.4212(3) 0.15321(9) 0.0300(8) Uani 1 1 d . . .
N4 N 0.59673(16) 0.6713(3) 0.04120(9) 0.0353(9) Uani 1 1 d . . .
N5 N 0.63221(14) 0.5260(3) 0.05982(9) 0.0331(9) Uani 1 1 d . . .
N6 N 0.63490(15) 0.6725(3) 0.08816(10) 0.0333(9) Uani 1 1 d . . .
N21 N 0.73916(14) 0.4287(3) 0.22265(8) 0.0288(8) Uani 1 1 d . . .
N22 N 0.88788(13) 0.6171(3) 0.40201(9) 0.0301(9) Uani 1 1 d . . .
N23 N 0.53851(14) 0.6070(3) 0.39028(10) 0.0354(10) Uani 1 1 d . . .
N24 N 0.76358(13) 0.5439(3) 0.32565(8) 0.0253(8) Uani 1 1 d . . .
N25 N 0.71524(13) 0.5787(3) 0.36735(8) 0.0262(8) Uani 1 1 d . . .
N26 N 0.67799(13) 0.5408(3) 0.32158(8) 0.0272(8) Uani 1 1 d . . .
C101 C 0.2973(3) 0.3189(10) 0.14503(18) 0.054(2) Uani 0.621(7) 1 d PDU A 1
C102 C 0.3403(3) 0.3267(8) 0.1294(2) 0.066(3) Uani 0.621(7) 1 d PDU A 1
H10B H 0.3702 0.3160 0.1393 0.079 Uiso 0.621(7) 1 calc PR A 1
C103 C 0.3409(3) 0.3498(13) 0.0995(2) 0.063(3) Uani 0.621(7) 1 d PDU A 1
C104 C 0.2966(4) 0.3627(10) 0.08483(19) 0.070(3) Uani 0.621(7) 1 d PDU A 1
H10C H 0.2963 0.3774 0.0644 0.084 Uiso 0.621(7) 1 calc PR A 1
C105 C 0.2535(3) 0.3542(8) 0.10020(17) 0.054(2) Uani 0.621(7) 1 d PDU A 1
H10D H 0.2236 0.3643 0.0903 0.065 Uiso 0.621(7) 1 calc PR A 1
C106 C 0.2536(3) 0.3305(8) 0.13044(16) 0.042(2) Uani 0.621(7) 1 d PDU A 1
C107 C 0.2091(2) 0.3200(9) 0.14622(18) 0.046(2) Uani 0.621(7) 1 d PDU A 1
C108 C 0.1644(3) 0.3361(9) 0.13235(19) 0.040(2) Uani 0.621(7) 1 d PDU A 1
H10E H 0.1639 0.3532 0.1121 0.048 Uiso 0.621(7) 1 calc PR A 1
C109 C 0.1213(3) 0.3278(9) 0.1475(2) 0.057(3) Uani 0.621(7) 1 d PDU A 1
H10F H 0.0914 0.3394 0.1376 0.068 Uiso 0.621(7) 1 calc PR A 1
C110 C 0.1214(3) 0.3021(9) 0.1774(2) 0.061(3) Uani 0.621(7) 1 d PDU A 1
H11A H 0.0919 0.2960 0.1879 0.073 Uiso 0.621(7) 1 calc PR A 1
C111 C 0.1654(4) 0.2857(11) 0.1914(2) 0.060(3) Uani 0.621(7) 1 d PDU A 1
H11B H 0.1658 0.2683 0.2116 0.072 Uiso 0.621(7) 1 calc PR A 1
C112 C 0.2095(3) 0.2946(15) 0.1759(2) 0.053(3) Uani 0.621(7) 1 d PDU A 1
C113 C 0.2547(3) 0.278(2) 0.1902(3) 0.059(3) Uani 0.621(7) 1 d PDU A 1
C114 C 0.2547(5) 0.250(3) 0.2198(4) 0.065(4) Uani 0.621(7) 1 d PDU A 1
H11C H 0.2248 0.2383 0.2297 0.078 Uiso 0.621(7) 1 calc PR A 1
C115 C 0.2978(6) 0.237(3) 0.2348(3) 0.070(4) Uani 0.621(7) 1 d PDU A 1
H11D H 0.2976 0.2182 0.2549 0.083 Uiso 0.621(7) 1 calc PR A 1
C116 C 0.3413(6) 0.253(2) 0.2203(3) 0.073(4) Uani 0.621(7) 1 d PDU A 1
H11E H 0.3711 0.2450 0.2306 0.088 Uiso 0.621(7) 1 calc PR A 1
C117 C 0.3416(4) 0.2794(15) 0.1909(3) 0.065(3) Uani 0.621(7) 1 d PDU A 1
H11F H 0.3716 0.2879 0.1810 0.078 Uiso 0.621(7) 1 calc PR A 1
C118 C 0.2980(3) 0.2939(18) 0.1756(2) 0.055(3) Uani 0.621(7) 1 d PDU A 1
O101 O 0.3858(4) 0.3580(6) 0.0862(2) 0.103(4) Uani 0.621(7) 1 d PDU A 1
H10G H 0.4077 0.3484 0.0987 0.155 Uiso 0.621(7) 1 calc PR A 1
C121 C 0.2284(6) 0.289(3) 0.1739(4) 0.060(4) Uani 0.379(7) 1 d PDU A 2
C122 C 0.1823(7) 0.274(2) 0.1853(5) 0.071(5) Uani 0.379(7) 1 d PDU A 2
H12A H 0.1796 0.2520 0.2051 0.085 Uiso 0.379(7) 1 calc PR A 2
C123 C 0.1398(7) 0.2912(16) 0.1696(5) 0.082(5) Uani 0.379(7) 1 d PDU A 2
C124 C 0.1451(9) 0.323(2) 0.1398(5) 0.088(6) Uani 0.379(7) 1 d PDU A 2
H12B H 0.1174 0.3346 0.1280 0.106 Uiso 0.379(7) 1 calc PR A 2
C125 C 0.1909(8) 0.3356(19) 0.1284(5) 0.087(5) Uani 0.379(7) 1 d PDU A 2
H12C H 0.1941 0.3587 0.1088 0.105 Uiso 0.379(7) 1 calc PR A 2
C126 C 0.2342(7) 0.3152(19) 0.1451(4) 0.068(4) Uani 0.379(7) 1 d PDU A 2
C127 C 0.2805(7) 0.3318(16) 0.1308(4) 0.069(4) Uani 0.379(7) 1 d PDU A 2
C128 C 0.2849(9) 0.354(2) 0.1011(4) 0.091(5) Uani 0.379(7) 1 d PDU A 2
H12D H 0.2570 0.3648 0.0893 0.109 Uiso 0.379(7) 1 calc PR A 2
C129 C 0.3315(10) 0.359(4) 0.0890(6) 0.106(6) Uani 0.379(7) 1 d PDU A 2
H12E H 0.3353 0.3677 0.0684 0.127 Uiso 0.379(7) 1 calc PR A 2
C130 C 0.3728(10) 0.3527(19) 0.1070(5) 0.107(6) Uani 0.379(7) 1 d PDU A 2
H13B H 0.4035 0.3647 0.0983 0.128 Uiso 0.379(7) 1 calc PR A 2
C131 C 0.3715(8) 0.3291(16) 0.1374(5) 0.093(5) Uani 0.379(7) 1 d PDU A 2
H13C H 0.3999 0.3218 0.1491 0.112 Uiso 0.379(7) 1 calc PR A 2
C132 C 0.3236(7) 0.3172(14) 0.1489(3) 0.062(3) Uani 0.379(7) 1 d PDU A 2
C133 C 0.3155(7) 0.289(2) 0.1792(4) 0.044(3) Uani 0.379(7) 1 d PDU A 2
C134 C 0.3554(8) 0.280(3) 0.1984(5) 0.061(4) Uani 0.379(7) 1 d PDU A 2
H13D H 0.3867 0.2939 0.1909 0.073 Uiso 0.379(7) 1 calc PR A 2
C135 C 0.3516(10) 0.251(3) 0.2272(5) 0.063(4) Uani 0.379(7) 1 d PDU A 2
H13E H 0.3802 0.2450 0.2387 0.076 Uiso 0.379(7) 1 calc PR A 2
C136 C 0.3077(11) 0.231(5) 0.2396(7) 0.062(5) Uani 0.379(7) 1 d PDU A 2
H13F H 0.3053 0.2083 0.2594 0.074 Uiso 0.379(7) 1 calc PR A 2
C137 C 0.2673(9) 0.245(4) 0.2227(5) 0.046(4) Uani 0.379(7) 1 d PDU A 2
H13G H 0.2362 0.2342 0.2311 0.055 Uiso 0.379(7) 1 calc PR A 2
C138 C 0.2709(6) 0.275(3) 0.1926(4) 0.047(3) Uani 0.379(7) 1 d PDU A 2
O121 O 0.0983(6) 0.2852(16) 0.1874(5) 0.137(8) Uani 0.379(7) 1 d PDU A 2
H12F H 0.1060 0.2640 0.2041 0.206 Uiso 0.379(7) 1 calc PR A 2
C201 C 0.7746(5) 0.4551(8) 0.0659(3) 0.068(4) Uani 0.595(7) 1 d PDU B 3
C202 C 0.7982(7) 0.4740(9) 0.0921(3) 0.069(5) Uani 0.595(7) 1 d PDU B 3
H20A H 0.8043 0.4228 0.1058 0.083 Uiso 0.595(7) 1 calc PR B 3
C203 C 0.8131(7) 0.5696(10) 0.0984(3) 0.076(5) Uani 0.595(7) 1 d PDU B 3
H20B H 0.8281 0.5845 0.1167 0.091 Uiso 0.595(7) 1 calc PR B 3
C204 C 0.8058(8) 0.6427(9) 0.0774(4) 0.092(5) Uani 0.595(7) 1 d PDU B 3
H20C H 0.8192 0.7058 0.0805 0.110 Uiso 0.595(7) 1 calc PR B 3
C205 C 0.7791(7) 0.6240(9) 0.0521(3) 0.095(5) Uani 0.595(7) 1 d PDU B 3
H20D H 0.7714 0.6756 0.0389 0.114 Uiso 0.595(7) 1 calc PR B 3
C206 C 0.7637(6) 0.5294(10) 0.0461(3) 0.075(5) Uani 0.595(7) 1 d PDU B 3
H20E H 0.7459 0.5157 0.0287 0.090 Uiso 0.595(7) 1 calc PR B 3
N201 N 0.7578(4) 0.3550(9) 0.0606(3) 0.073(3) Uani 0.595(7) 1 d PDU B 3
O201 O 0.7702(4) 0.2938(8) 0.0783(3) 0.118(5) Uani 0.595(7) 1 d PDU B 3
O202 O 0.7318(4) 0.3426(9) 0.0391(2) 0.087(4) Uani 0.595(7) 1 d PDU B 3
C211 C 0.7543(7) 0.4838(11) 0.0491(3) 0.059(5) Uani 0.405(7) 1 d PDU B 4
C212 C 0.7658(7) 0.4089(11) 0.0688(4) 0.062(5) Uani 0.405(7) 1 d PDU B 4
H21B H 0.7527 0.3453 0.0660 0.074 Uiso 0.405(7) 1 calc PR B 4
C213 C 0.7963(10) 0.4278(12) 0.0924(5) 0.063(6) Uani 0.405(7) 1 d PDU B 4
H21C H 0.8052 0.3766 0.1054 0.076 Uiso 0.405(7) 1 calc PR B 4
C214 C 0.8138(10) 0.5220(14) 0.0969(5) 0.073(7) Uani 0.405(7) 1 d PDU B 4
H21D H 0.8336 0.5356 0.1136 0.087 Uiso 0.405(7) 1 calc PR B 4
C215 C 0.8025(9) 0.5962(11) 0.0771(5) 0.075(6) Uani 0.405(7) 1 d PDU B 4
H21E H 0.8154 0.6599 0.0799 0.090 Uiso 0.405(7) 1 calc PR B 4
C216 C 0.7724(8) 0.5772(11) 0.0532(4) 0.054(5) Uani 0.405(7) 1 d PDU B 4
H21F H 0.7642 0.6279 0.0399 0.065 Uiso 0.405(7) 1 calc PR B 4
N211 N 0.7217(5) 0.4632(11) 0.0244(3) 0.072(5) Uani 0.405(7) 1 d PDU B 4
O211 O 0.7127(5) 0.3758(9) 0.0208(4) 0.089(6) Uani 0.405(7) 1 d PDU B 4
O212 O 0.7076(4) 0.5298(10) 0.0090(2) 0.070(4) Uani 0.405(7) 1 d PDU B 4
C221 C 0.9358(3) 0.0315(8) 0.23428(16) 0.113(3) Uani 1 1 d DU C 5
C222 C 0.9369(3) -0.0678(8) 0.2290(2) 0.136(4) Uani 1 1 d DU C 5
H22B H 0.9436 -0.1124 0.2445 0.163 Uiso 1 1 calc R C 5
C223 C 0.9281(4) -0.1018(6) 0.2003(3) 0.131(4) Uani 1 1 d DU C 5
H22C H 0.9288 -0.1698 0.1962 0.157 Uiso 1 1 calc R C 5
C224 C 0.9185(4) -0.0348(7) 0.17793(19) 0.111(3) Uani 1 1 d DU C 5
H22D H 0.9135 -0.0575 0.1584 0.133 Uiso 1 1 calc R C 5
C225 C 0.9160(4) 0.0643(6) 0.18380(18) 0.115(3) Uani 1 1 d DU C 5
H22E H 0.9089 0.1090 0.1684 0.137 Uiso 1 1 calc R C 5
C226 C 0.9240(4) 0.0982(6) 0.2119(2) 0.126(4) Uani 1 1 d DU C 5
H22F H 0.9215 0.1660 0.2161 0.151 Uiso 1 1 calc R C 5
N221 N 0.9486(4) 0.0641(13) 0.2661(3) 0.229(8) Uani 1 1 d DU C 5
O221 O 0.9513(4) -0.0171(11) 0.28254(19) 0.211(6) Uani 1 1 d DU C 5
O222 O 0.9655(9) 0.1464(16) 0.2679(5) 0.494(19) Uani 1 1 d DU C 5
C231 C 0.6978(5) 0.8308(8) 0.9739(5) 0.090(5) Uani 0.639(9) 1 d PDU D 6
C232 C 0.6477(5) 0.8367(11) 0.9784(6) 0.097(5) Uani 0.639(9) 1 d PDU D 6
H23B H 0.6293 0.7801 0.9830 0.117 Uiso 0.639(9) 1 calc PR D 6
C233 C 0.6254(4) 0.9280(13) 0.9759(8) 0.083(6) Uani 0.639(9) 1 d PDU D 6
H23C H 0.5911 0.9330 0.9762 0.099 Uiso 0.639(9) 1 calc PR D 6
C234 C 0.6534(6) 1.0110(10) 0.9730(6) 0.094(6) Uani 0.639(9) 1 d PDU D 6
H23D H 0.6386 1.0735 0.9745 0.113 Uiso 0.639(9) 1 calc PR D 6
C235 C 0.7029(5) 1.0044(9) 0.9680(4) 0.085(5) Uani 0.639(9) 1 d PDU D 6
H23E H 0.7213 1.0612 0.9636 0.102 Uiso 0.639(9) 1 calc PR D 6
C236 C 0.7254(4) 0.9133(11) 0.9695(5) 0.077(5) Uani 0.639(9) 1 d PDU D 6
H23F H 0.7595 0.9082 0.9674 0.092 Uiso 0.639(9) 1 calc PR D 6
N231 N 0.7331(6) 0.7452(11) 0.9768(3) 0.122(5) Uani 0.639(9) 1 d PDU D 6
O231 O 0.7108(6) 0.6747(8) 0.9866(3) 0.164(7) Uani 0.639(9) 1 d PDU D 6
O232 O 0.7693(6) 0.7529(12) 0.9642(4) 0.139(6) Uani 0.639(9) 1 d PDU D 6
C241 C 0.7168(5) 0.8535(17) 0.9772(7) 0.071(7) Uani 0.361(9) 1 d PDU D 7
C242 C 0.6740(8) 0.7994(12) 0.9787(5) 0.087(7) Uani 0.361(9) 1 d PDU D 7
H24B H 0.6752 0.7302 0.9801 0.105 Uiso 0.361(9) 1 calc PR D 7
C243 C 0.6294(6) 0.8472(16) 0.9783(9) 0.069(7) Uani 0.361(9) 1 d PDU D 7
H24C H 0.6002 0.8109 0.9797 0.082 Uiso 0.361(9) 1 calc PR D 7
C244 C 0.6281(6) 0.9487(15) 0.9757(13) 0.058(7) Uani 0.361(9) 1 d PDU D 7
H24D H 0.5982 0.9825 0.9775 0.070 Uiso 0.361(9) 1 calc PR D 7
C245 C 0.6705(9) 1.0002(12) 0.9705(9) 0.061(6) Uani 0.361(9) 1 d PDU D 7
H24E H 0.6692 1.0684 0.9668 0.073 Uiso 0.361(9) 1 calc PR D 7
C246 C 0.7149(6) 0.9527(17) 0.9708(8) 0.069(7) Uani 0.361(9) 1 d PDU D 7
H24F H 0.7438 0.9877 0.9666 0.083 Uiso 0.361(9) 1 calc PR D 7
N241 N 0.7699(7) 0.8328(18) 0.9757(5) 0.120(8) Uani 0.361(9) 1 d PDU D 7
O241 O 0.7795(9) 0.7460(18) 0.9754(5) 0.151(13) Uani 0.361(9) 1 d PDU D 7
O242 O 0.7981(5) 0.9009(19) 0.9763(3) 0.167(14) Uani 0.361(9) 1 d PDU D 7
C251 C 0.9364(7) 0.4815(14) 0.2751(4) 0.118(7) Uani 0.460(6) 1 d PDU E 8
C252 C 0.9341(8) 0.5752(18) 0.2871(4) 0.140(9) Uani 0.460(6) 1 d PDU E 8
H25A H 0.9379 0.5846 0.3077 0.168 Uiso 0.460(6) 1 calc PR E 8
C253 C 0.9262(10) 0.6546(14) 0.2687(7) 0.197(10) Uani 0.460(6) 1 d PDU E 8
H25B H 0.9214 0.7178 0.2768 0.237 Uiso 0.460(6) 1 calc PR E 8
C254 C 0.9255(14) 0.6414(18) 0.2383(6) 0.212(11) Uani 0.460(6) 1 d PDU E 8
H25C H 0.9260 0.6964 0.2255 0.254 Uiso 0.460(6) 1 calc PR E 8
C255 C 0.9241(17) 0.547(2) 0.2265(4) 0.179(9) Uani 0.460(6) 1 d PDU E 8
H25D H 0.9241 0.5375 0.2058 0.215 Uiso 0.460(6) 1 calc PR E 8
C256 C 0.9226(12) 0.4674(16) 0.2458(5) 0.176(9) Uani 0.460(6) 1 d PDU E 8
H25E H 0.9125 0.4050 0.2391 0.212 Uiso 0.460(6) 1 calc PR E 8
N251 N 0.9481(8) 0.4164(14) 0.3005(4) 0.145(8) Uani 0.460(6) 1 d PDU E 8
O251 O 0.9427(6) 0.4532(14) 0.3242(4) 0.154(8) Uani 0.460(6) 1 d PDU E 8
O252 O 0.9583(5) 0.3288(10) 0.2948(4) 0.134(7) Uani 0.460(6) 1 d PDU E 8
C261 C 0.9438(6) 0.4561(14) 0.2258(3) 0.147(7) Uani 0.540(6) 1 d PDU E 9
C262 C 0.9490(6) 0.4139(11) 0.2536(4) 0.132(7) Uani 0.540(6) 1 d PDU E 9
H26A H 0.9640 0.3518 0.2555 0.159 Uiso 0.540(6) 1 calc PR E 9
C263 C 0.9322(8) 0.4627(15) 0.2784(3) 0.133(7) Uani 0.540(6) 1 d PDU E 9
H26B H 0.9326 0.4308 0.2970 0.160 Uiso 0.540(6) 1 calc PR E 9
C264 C 0.9148(8) 0.5577(16) 0.2763(4) 0.126(7) Uani 0.540(6) 1 d PDU E 9
H26C H 0.9074 0.5939 0.2936 0.152 Uiso 0.540(6) 1 calc PR E 9
C265 C 0.9085(9) 0.5992(13) 0.2486(5) 0.151(8) Uani 0.540(6) 1 d PDU E 9
H26D H 0.8954 0.6632 0.2469 0.181 Uiso 0.540(6) 1 calc PR E 9
C266 C 0.9213(11) 0.5471(18) 0.2233(4) 0.160(8) Uani 0.540(6) 1 d PDU E 9
H26E H 0.9147 0.5737 0.2044 0.192 Uiso 0.540(6) 1 calc PR E 9
N261 N 0.9638(7) 0.3857(18) 0.2014(4) 0.239(12) Uani 0.540(6) 1 d PDU E 9
O261 O 0.9888(13) 0.319(2) 0.2111(8) 0.46(3) Uani 0.540(6) 1 d PDU E 9
O262 O 0.9689(9) 0.427(2) 0.1776(3) 0.37(2) Uani 0.540(6) 1 d PDU E 9
O301 O 0.4606(4) 0.3484(7) 0.1232(4) 0.140(6) Uani 0.621(7) 1 d PU A 10
C302 C 0.0020(19) 0.232(3) 0.1737(12) 0.25(2) Uani 0.379(7) 1 d PDU A 10
O302 O 0.0064(12) 0.310(2) 0.1544(6) 0.228(18) Uani 0.379(7) 1 d PDU A 10

loop_
_atom_site_aniso_label
_atom_site_aniso_U_11
_atom_site_aniso_U_22
_atom_site_aniso_U_33
_atom_site_aniso_U_23
_atom_site_aniso_U_13
_atom_site_aniso_U_12
Zn1 0.0374(3) 0.0263(3) 0.0274(3) -0.0017(2) -0.0002(2) 0.0040(2)
Zn2 0.0325(3) 0.0343(3) 0.0336(3) -0.0019(2) -0.0013(2) -0.0041(2)
Zn3 0.0333(3) 0.0255(3) 0.0777(5) -0.0094(3) 0.0170(3) -0.0056(2)
I1 0.0386(2) 0.0571(2) 0.0403(2) -0.01014(17) 0.00451(15) 0.00668(16)
I2 0.0547(2) 0.02448(16) 0.0500(2) 0.00307(14) 0.00487(17) 0.00071(14)
I3 0.0628(3) 0.03190(19) 0.0629(3) -0.00160(17) 0.0058(2) -0.01185(16)
I4 0.0322(2) 0.0872(3) 0.0567(3) -0.0227(2) 0.00161(17) -0.00004(19)
I5 0.0703(3) 0.0612(3) 0.1141(4) -0.0590(3) 0.0470(3) -0.0321(2)
I6 0.0488(3) 0.0506(3) 0.1493(6) 0.0334(3) 0.0042(3) 0.0124(2)
C1 0.048(3) 0.033(3) 0.049(3) -0.002(2) -0.010(3) 0.009(2)
C2 0.055(3) 0.030(3) 0.045(3) -0.001(2) -0.018(3) 0.012(2)
C3 0.076(4) 0.041(3) 0.046(4) 0.023(3) 0.023(3) 0.021(3)
C4 0.077(4) 0.042(3) 0.041(3) 0.008(3) 0.021(3) 0.022(3)
C5 0.030(2) 0.026(2) 0.042(3) 0.004(2) 0.005(2) 0.0004(19)
C6 0.032(2) 0.027(2) 0.036(3) 0.005(2) 0.004(2) 0.0006(19)
C7 0.045(3) 0.035(3) 0.039(3) 0.006(2) -0.005(2) 0.009(2)
C8 0.048(3) 0.026(3) 0.050(3) 0.007(2) -0.009(3) 0.006(2)
C9 0.066(4) 0.029(3) 0.033(3) 0.004(2) -0.007(3) 0.006(2)
C10 0.072(4) 0.029(3) 0.037(3) 0.003(2) -0.014(3) 0.008(3)
C11 0.044(3) 0.030(2) 0.024(2) 0.0043(19) 0.003(2) 0.004(2)
C12 0.037(3) 0.028(2) 0.032(3) 0.0042(19) 0.003(2) 0.0034(19)
C13 0.045(3) 0.023(2) 0.041(3) 0.004(2) -0.009(2) -0.007(2)
C14 0.047(3) 0.025(2) 0.040(3) -0.002(2) -0.012(2) -0.003(2)
C15 0.052(3) 0.027(2) 0.040(3) -0.005(2) -0.010(2) 0.001(2)
C16 0.045(3) 0.024(2) 0.042(3) -0.004(2) -0.009(2) 0.002(2)
C17 0.032(2) 0.026(2) 0.032(3) -0.0015(19) 0.000(2) 0.0006(18)
C18 0.035(3) 0.024(2) 0.037(3) 0.0027(19) 0.007(2) 0.0010(19)
C21 0.032(3) 0.036(3) 0.032(3) -0.002(2) -0.006(2) 0.005(2)
C22 0.030(2) 0.035(3) 0.035(3) -0.001(2) -0.001(2) 0.003(2)
C23 0.038(3) 0.021(2) 0.032(3) 0.0026(18) 0.003(2) -0.0002(19)
C24 0.036(3) 0.021(2) 0.028(2) 0.0013(18) 0.000(2) -0.0024(18)
C25 0.038(3) 0.0143(19) 0.029(2) 0.0012(17) 0.001(2) 0.0007(17)
C26 0.032(2) 0.0143(19) 0.031(2) 0.0035(17) -0.0031(19) -0.0011(17)
C27 0.033(3) 0.032(2) 0.029(3) 0.002(2) 0.002(2) 0.0040(19)
C28 0.031(2) 0.028(2) 0.028(2) 0.0012(19) 0.0035(19) 0.0040(19)
C29 0.036(3) 0.038(3) 0.025(2) -0.001(2) 0.000(2) 0.000(2)
C30 0.030(2) 0.031(2) 0.030(3) -0.0010(19) 0.002(2) 0.0032(19)
C31 0.028(2) 0.020(2) 0.027(2) 0.0059(17) 0.0001(18) 0.0009(17)
C32 0.035(2) 0.0149(19) 0.027(2) 0.0049(17) -0.0033(19) 0.0004(17)
C33 0.035(3) 0.038(3) 0.037(3) 0.001(2) 0.009(2) 0.000(2)
C34 0.029(2) 0.035(3) 0.032(3) 0.001(2) 0.002(2) 0.001(2)
C35 0.030(3) 0.060(4) 0.053(4) -0.019(3) -0.002(3) -0.004(2)
C36 0.032(3) 0.059(4) 0.041(3) -0.015(3) 0.001(2) 0.000(2)
C37 0.030(2) 0.018(2) 0.034(3) -0.0024(18) 0.001(2) -0.0012(17)
C38 0.029(2) 0.016(2) 0.032(2) 0.0014(17) 0.0010(19) -0.0017(17)
N1 0.030(2) 0.023(2) 0.053(3) 0.0057(18) 0.0067(19) 0.0029(16)
N2 0.035(2) 0.029(2) 0.030(2) 0.0055(16) 0.0050(17) 0.0000(17)
N3 0.036(2) 0.0232(19) 0.030(2) -0.0003(16) -0.0027(17) -0.0004(16)
N4 0.043(2) 0.028(2) 0.035(2) 0.0036(17) 0.0044(19) 0.0035(17)
N5 0.038(2) 0.029(2) 0.032(2) 0.0019(17) 0.0003(18) 0.0020(17)
N6 0.036(2) 0.0224(19) 0.042(2) 0.0020(17) -0.0024(19) 0.0003(16)
N21 0.037(2) 0.0247(19) 0.025(2) 0.0020(15) -0.0037(17) 0.0057(16)
N22 0.027(2) 0.031(2) 0.033(2) 0.0010(17) -0.0039(17) 0.0006(16)
N23 0.030(2) 0.027(2) 0.050(3) -0.0049(19) 0.0107(19) -0.0044(16)
N24 0.031(2) 0.0197(18) 0.0248(19) 0.0021(15) 0.0008(16) 0.0008(15)
N25 0.0278(19) 0.0230(18) 0.028(2) 0.0004(15) -0.0008(16) 0.0001(15)
N26 0.031(2) 0.0228(19) 0.027(2) -0.0014(15) 0.0020(16) 0.0015(15)
C101 0.076(6) 0.024(5) 0.061(5) -0.005(5) -0.012(5) 0.008(6)
C102 0.095(7) 0.021(4) 0.080(6) -0.011(5) 0.014(6) 0.001(6)
C103 0.091(6) 0.021(6) 0.076(7) -0.019(7) 0.012(6) -0.004(6)
C104 0.120(7) 0.034(5) 0.055(6) -0.008(6) 0.014(6) 0.000(7)
C105 0.097(7) 0.026(4) 0.038(4) -0.006(4) -0.004(5) 0.001(6)
C106 0.075(5) 0.011(4) 0.041(4) -0.007(4) -0.019(4) 0.000(5)
C107 0.079(5) 0.017(4) 0.043(4) -0.009(4) -0.021(4) 0.001(6)
C108 0.060(5) 0.014(4) 0.047(5) -0.010(4) -0.002(4) -0.002(6)
C109 0.069(6) 0.029(5) 0.072(6) -0.025(5) 0.000(5) 0.006(5)
C110 0.087(8) 0.037(6) 0.060(6) -0.017(5) 0.032(6) 0.009(7)
C111 0.096(7) 0.028(6) 0.055(6) -0.020(5) 0.004(5) -0.003(7)
C112 0.084(7) 0.030(6) 0.047(5) -0.015(5) -0.006(5) 0.003(9)
C113 0.092(7) 0.022(5) 0.064(6) -0.011(5) -0.036(5) 0.002(9)
C114 0.102(9) 0.017(6) 0.074(8) -0.004(8) -0.012(7) 0.007(11)
C115 0.140(11) 0.020(6) 0.049(8) 0.002(8) -0.031(7) 0.009(12)
C116 0.108(9) 0.043(7) 0.068(9) -0.017(9) -0.056(6) 0.010(8)
C117 0.095(8) 0.033(6) 0.067(8) -0.020(8) -0.025(6) -0.007(8)
C118 0.100(7) 0.022(5) 0.043(5) -0.006(5) -0.027(5) 0.014(9)
O101 0.137(7) 0.041(5) 0.132(9) -0.015(5) 0.069(7) -0.011(5)
C121 0.099(8) 0.032(9) 0.049(7) -0.008(8) -0.030(7) 0.008(13)
C122 0.096(9) 0.041(12) 0.074(11) -0.024(10) -0.013(8) 0.022(12)
C123 0.105(9) 0.041(9) 0.100(11) -0.036(9) -0.019(8) 0.028(10)
C124 0.127(10) 0.042(13) 0.094(11) -0.035(11) -0.051(11) 0.024(15)
C125 0.146(10) 0.040(9) 0.076(10) 0.002(9) -0.044(9) 0.003(13)
C126 0.126(9) 0.025(8) 0.052(7) -0.002(8) -0.028(8) -0.008(12)
C127 0.151(9) 0.015(7) 0.043(7) 0.001(7) -0.009(8) -0.002(12)
C128 0.177(12) 0.044(10) 0.052(8) -0.005(9) 0.003(9) 0.000(14)
C129 0.200(15) 0.038(12) 0.079(12) -0.009(14) 0.044(10) -0.004(17)
C130 0.178(12) 0.045(10) 0.098(12) -0.011(11) 0.060(11) 0.001(15)
C131 0.154(10) 0.034(9) 0.090(11) -0.023(9) 0.039(10) -0.008(13)
C132 0.127(9) 0.011(6) 0.049(7) -0.012(6) 0.008(7) 0.004(10)
C133 0.083(9) 0.011(7) 0.038(7) -0.006(7) -0.027(6) 0.007(12)
C134 0.094(10) 0.034(9) 0.054(9) -0.029(9) -0.029(8) 0.006(11)
C135 0.098(10) 0.040(9) 0.052(9) -0.024(9) -0.048(8) 0.016(11)
C136 0.106(11) 0.033(13) 0.046(9) -0.007(10) -0.045(7) 0.016(11)
C137 0.090(11) 0.013(9) 0.035(7) -0.003(6) -0.032(7) 0.009(13)
C138 0.092(8) 0.014(7) 0.034(6) -0.009(6) -0.028(6) 0.003(12)
O121 0.085(10) 0.104(15) 0.22(2) 0.023(16) -0.002(11) -0.005(12)
C201 0.043(7) 0.094(11) 0.067(8) -0.036(8) 0.020(6) -0.015(7)
C202 0.042(8) 0.099(14) 0.067(9) 0.000(10) 0.005(6) 0.013(11)
C203 0.061(8) 0.098(13) 0.068(9) -0.005(10) -0.006(7) -0.010(10)
C204 0.092(10) 0.089(12) 0.094(10) -0.041(10) 0.013(8) -0.026(10)
C205 0.115(12) 0.086(12) 0.084(10) -0.028(10) 0.022(9) -0.019(11)
C206 0.071(10) 0.098(14) 0.057(9) -0.021(9) 0.005(7) -0.006(10)
N201 0.052(6) 0.082(9) 0.086(9) -0.034(7) 0.007(6) -0.001(6)
O201 0.098(8) 0.082(8) 0.175(13) -0.030(8) -0.042(8) 0.033(6)
O202 0.086(7) 0.123(10) 0.053(6) -0.029(6) -0.008(5) -0.028(6)
C211 0.052(10) 0.070(12) 0.055(10) -0.001(10) 0.024(8) 0.008(9)
C212 0.032(9) 0.076(14) 0.077(11) 0.022(11) 0.020(8) -0.001(10)
C213 0.050(10) 0.088(15) 0.051(10) 0.019(11) 0.015(8) 0.021(12)
C214 0.057(13) 0.083(18) 0.077(13) 0.004(13) 0.014(10) 0.023(14)
C215 0.078(12) 0.066(13) 0.080(12) -0.024(12) 0.006(10) -0.007(12)
C216 0.062(10) 0.056(12) 0.045(9) -0.005(10) 0.005(8) -0.014(11)
N211 0.067(10) 0.096(12) 0.052(9) -0.015(9) 0.029(7) -0.003(9)
O211 0.088(11) 0.071(9) 0.108(14) -0.038(9) 0.059(10) -0.027(8)
O212 0.053(7) 0.107(11) 0.051(7) -0.005(7) 0.010(6) 0.000(7)
C221 0.084(6) 0.166(11) 0.088(7) -0.009(7) 0.012(5) -0.025(7)
C222 0.086(7) 0.141(11) 0.181(13) -0.004(10) 0.017(8) -0.003(7)
C223 0.129(9) 0.100(8) 0.163(12) -0.004(9) 0.019(9) 0.007(7)
C224 0.124(8) 0.090(7) 0.118(8) -0.013(6) 0.028(7) -0.003(6)
C225 0.158(10) 0.095(7) 0.090(7) -0.005(6) 0.004(7) 0.038(7)
C226 0.193(11) 0.080(7) 0.104(8) -0.023(6) 0.021(8) 0.021(7)
N221 0.079(6) 0.51(3) 0.097(8) 0.059(12) 0.042(6) 0.043(11)
O221 0.163(9) 0.390(19) 0.080(6) 0.027(9) 0.042(6) -0.013(10)
O222 0.45(4) 0.58(4) 0.44(4) 0.07(3) 0.06(3) -0.11(3)
C231 0.094(12) 0.130(12) 0.045(9) -0.019(8) 0.011(10) 0.016(10)
C232 0.094(12) 0.144(13) 0.054(8) 0.002(10) 0.040(12) 0.006(10)
C233 0.096(11) 0.102(12) 0.050(9) -0.003(12) -0.001(9) 0.017(10)
C234 0.112(13) 0.115(12) 0.056(10) 0.013(9) -0.007(12) -0.001(10)
C235 0.078(10) 0.116(12) 0.061(8) -0.014(9) -0.004(8) 0.009(9)
C236 0.075(9) 0.093(12) 0.063(9) -0.015(10) -0.003(8) 0.006(9)
N231 0.174(14) 0.114(11) 0.076(8) -0.007(8) 0.051(9) 0.004(10)
O231 0.32(2) 0.088(9) 0.086(9) 0.006(7) 0.015(11) -0.009(10)
O232 0.176(17) 0.139(13) 0.103(13) -0.007(9) 0.037(11) 0.042(11)
C241 0.056(12) 0.124(17) 0.034(11) 0.011(12) 0.010(10) 0.024(12)
C242 0.126(17) 0.112(15) 0.024(9) 0.007(10) 0.039(12) 0.038(13)
C243 0.080(14) 0.078(13) 0.048(11) -0.019(11) 0.033(14) -0.019(11)
C244 0.066(13) 0.058(11) 0.051(13) -0.018(11) -0.022(11) -0.010(10)
C245 0.077(14) 0.065(11) 0.041(10) -0.001(9) 0.011(14) 0.002(11)
C246 0.055(12) 0.098(18) 0.054(12) 0.008(17) -0.015(11) -0.004(13)
N241 0.104(16) 0.20(2) 0.057(12) -0.046(14) -0.014(13) 0.010(16)
O241 0.17(2) 0.25(3) 0.034(10) -0.032(13) -0.023(12) 0.168(19)
O242 0.049(10) 0.42(4) 0.035(9) -0.026(16) 0.005(7) 0.042(16)
C251 0.134(13) 0.138(15) 0.082(12) 0.018(12) 0.021(11) -0.076(13)
C252 0.179(19) 0.121(16) 0.119(16) -0.012(14) 0.023(15) 0.027(16)
C253 0.23(2) 0.20(2) 0.17(2) -0.040(18) -0.017(19) -0.001(19)
C254 0.20(2) 0.20(2) 0.24(2) -0.027(19) -0.058(19) 0.010(19)
C255 0.143(17) 0.205(19) 0.189(18) -0.012(17) -0.027(17) -0.006(17)
C256 0.194(18) 0.162(18) 0.173(18) 0.018(16) -0.009(17) -0.077(16)
N251 0.124(15) 0.172(19) 0.137(17) 0.000(16) 0.022(14) -0.021(15)
O251 0.110(12) 0.20(2) 0.154(17) -0.074(15) 0.002(11) 0.055(12)
O252 0.093(10) 0.080(10) 0.23(2) -0.058(12) 0.043(11) -0.021(8)
C261 0.126(14) 0.179(17) 0.136(14) -0.037(14) 0.042(12) -0.073(13)
C262 0.161(16) 0.132(15) 0.104(13) 0.004(12) 0.017(13) -0.089(12)
C263 0.156(13) 0.143(14) 0.100(12) 0.021(12) 0.026(12) -0.087(12)
C264 0.149(15) 0.124(15) 0.105(13) 0.001(13) -0.043(12) -0.005(13)
C265 0.100(13) 0.162(17) 0.191(18) -0.030(15) -0.024(14) 0.029(13)
C266 0.089(12) 0.213(19) 0.179(17) -0.020(16) -0.059(13) 0.010(14)
N261 0.146(16) 0.47(3) 0.106(15) -0.07(2) -0.007(13) -0.17(2)
O261 0.32(5) 0.60(6) 0.47(5) 0.06(5) 0.05(4) 0.03(4)
O262 0.43(3) 0.62(5) 0.056(10) 0.054(18) -0.033(15) -0.42(3)
O301 0.108(8) 0.058(6) 0.254(17) 0.010(8) 0.054(9) 0.024(5)
C302 0.25(5) 0.18(4) 0.31(6) -0.07(3) -0.13(4) 0.08(4)
O302 0.30(3) 0.18(3) 0.21(3) -0.09(2) -0.20(3) 0.13(3)

loop_
_atom_type_symbol
_atom_type_description
_atom_type_scat_dispersion_real
_atom_type_scat_dispersion_imag
_atom_type_scat_source
C C 0.0033 0.0016 'International Tables Vol C Tables 4.2.6.8 and 6.1.1.4'
H H 0.0000 0.0000 'International Tables Vol C Tables 4.2.6.8 and 6.1.1.4'
N N 0.0061 0.0033 'International Tables Vol C Tables 4.2.6.8 and 6.1.1.4'
O O 0.0106 0.0060 'International Tables Vol C Tables 4.2.6.8 and 6.1.1.4'
Zn Zn 0.2839 1.4301 'International Tables Vol C Tables 4.2.6.8 and 6.1.1.4'
I I -0.4742 1.8119 'International Tables Vol C Tables 4.2.6.8 and 6.1.1.4'

loop_
_geom_angle_atom_site_label_1
_geom_angle_atom_site_label_2
_geom_angle_atom_site_label_3
_geom_angle
_geom_angle_site_symmetry_1
_geom_angle_site_symmetry_3
N21 Zn1 N3 104.00(15) . .
N21 Zn1 I1 109.05(11) . .
N3 Zn1 I1 110.54(11) . .
N21 Zn1 I2 105.02(11) . .
N3 Zn1 I2 106.85(11) . .
I1 Zn1 I2 120.11(3) . .
N2 Zn2 N22 99.93(16) 2_665 .
N2 Zn2 I4 109.91(11) 2_665 .
N22 Zn2 I4 105.17(11) . .
N2 Zn2 I3 109.69(11) 2_665 .
N22 Zn2 I3 104.68(11) . .
I4 Zn2 I3 124.38(3) . .
N23 Zn3 N1 104.65(16) . 3_645
N23 Zn3 I6 105.61(13) . .
N1 Zn3 I6 107.33(12) 3_645 .
N23 Zn3 I5 108.29(13) . .
N1 Zn3 I5 107.18(13) 3_645 .
I6 Zn3 I5 122.48(3) . .
N1 C1 C2 122.2(5) . .
C5 C2 C1 119.3(5) . .
N1 C3 C4 121.8(5) . .
C5 C4 C3 120.3(6) . .
C4 C5 C2 118.2(5) . .
C4 C5 C6 121.9(5) . .
C2 C5 C6 119.9(4) . .
N4 C6 N6 126.0(4) . .
N4 C6 C5 117.2(4) . .
N6 C6 C5 116.7(4) . .
N2 C7 C8 122.9(5) . .
C11 C8 C7 120.3(5) . .
N2 C9 C10 123.3(5) . .
C9 C10 C11 119.5(5) . .
C8 C11 C10 117.4(5) . .
C8 C11 C12 122.3(4) . .
C10 C11 C12 120.2(4) . .
N5 C12 N4 126.4(5) . .
N5 C12 C11 117.1(4) . .
N4 C12 C11 116.5(4) . .
N3 C13 C14 122.9(4) . .
C13 C14 C17 118.8(5) . .
N3 C15 C16 121.7(5) . .
C17 C16 C15 119.0(4) . .
C16 C17 C14 118.6(5) . .
C16 C17 C18 121.5(4) . .
C14 C17 C18 119.9(4) . .
N5 C18 N6 125.1(5) . .
N5 C18 C17 117.7(4) . .
N6 C18 C17 117.1(4) . .
N21 C21 C22 122.5(4) . .
C21 C22 C25 118.7(4) . .
N21 C23 C24 122.4(4) . .
C23 C24 C25 118.5(4) . .
C22 C25 C24 119.1(4) . .
C22 C25 C26 120.9(4) . .
C24 C25 C26 119.9(4) . .
N26 C26 N24 125.5(4) . .
N26 C26 C25 118.1(4) . .
N24 C26 C25 116.3(4) . .
N22 C27 C28 123.0(4) . .
C27 C28 C31 118.9(4) . .
N22 C29 C30 122.4(5) . .
C31 C30 C29 118.7(4) . .
C30 C31 C28 118.6(4) . .
C30 C31 C32 121.1(4) . .
C28 C31 C32 120.4(4) . .
N24 C32 N25 124.9(4) . .
N24 C32 C31 116.4(4) . .
N25 C32 C31 118.8(4) . .
N23 C33 C34 122.7(5) . .
C37 C34 C33 119.8(5) . .
N23 C35 C36 122.8(5) . .
C37 C36 C35 118.8(5) . .
C36 C37 C34 118.1(4) . .
C36 C37 C38 120.7(4) . .
C34 C37 C38 121.1(4) . .
N25 C38 N26 125.2(4) . .
N25 C38 C37 116.6(4) . .
N26 C38 C37 118.1(4) . .
C3 N1 C1 118.1(4) . .
C3 N1 Zn3 122.1(4) . 3_655
C1 N1 Zn3 119.8(4) . 3_655
C9 N2 C7 116.6(4) . .
C9 N2 Zn2 121.2(3) . 2_664
C7 N2 Zn2 121.7(3) . 2_664
C13 N3 C15 119.0(4) . .
C13 N3 Zn1 120.1(3) . .
C15 N3 Zn1 120.8(3) . .
C6 N4 C12 113.8(4) . .
C12 N5 C18 114.7(4) . .
C6 N6 C18 114.0(4) . .
C23 N21 C21 118.7(4) . .
C23 N21 Zn1 121.1(3) . .
C21 N21 Zn1 118.7(3) . .
C27 N22 C29 118.4(4) . .
C27 N22 Zn2 121.5(3) . .
C29 N22 Zn2 120.0(3) . .
C33 N23 C35 117.8(4) . .
C33 N23 Zn3 120.6(4) . .
C35 N23 Zn3 121.5(4) . .
C32 N24 C26 115.1(4) . .
C38 N25 C32 114.8(4) . .
C26 N26 C38 114.5(4) . .
C106 C101 C102 119.5(6) . .
C106 C101 C118 120.1(5) . .
C102 C101 C118 120.3(7) . .
C103 C102 C101 121.7(6) . .
C102 C103 O101 117.1(9) . .
C102 C103 C104 118.8(6) . .
O101 C103 C104 124.1(9) . .
C105 C104 C103 119.9(6) . .
C104 C105 C106 120.6(6) . .
C101 C106 C105 119.5(5) . .
C101 C106 C107 119.8(5) . .
C105 C106 C107 120.7(6) . .
C112 C107 C108 118.8(5) . .
C112 C107 C106 120.2(5) . .
C108 C107 C106 120.9(6) . .
C109 C108 C107 121.5(6) . .
C108 C109 C110 120.0(6) . .
C111 C110 C109 119.1(6) . .
C110 C111 C112 120.8(6) . .
C107 C112 C111 119.8(5) . .
C107 C112 C113 119.1(5) . .
C111 C112 C113 121.1(6) . .
C118 C113 C114 120.1(6) . .
C118 C113 C112 121.1(6) . .
C114 C113 C112 118.8(7) . .
C115 C114 C113 120.5(6) . .
C114 C115 C116 119.7(6) . .
C117 C116 C115 120.2(6) . .
C116 C117 C118 120.7(6) . .
C113 C118 C117 118.8(6) . .
C113 C118 C101 119.4(6) . .
C117 C118 C101 121.7(7) . .
C126 C121 C122 120.3(15) . .
C126 C121 C138 119.7(14) . .
C122 C121 C138 120.0(14) . .
C121 C122 C123 123.8(18) . .
C122 C123 O121 112.4(18) . .
C122 C123 C124 116.7(16) . .
O121 C123 C124 130.4(19) . .
C125 C124 C123 119.4(18) . .
C124 C125 C126 122.4(18) . .
C121 C126 C125 117.3(14) . .
C121 C126 C127 125.0(14) . .
C125 C126 C127 117.5(14) . .
C128 C127 C132 120.4(15) . .
C128 C127 C126 123.2(16) . .
C132 C127 C126 116.3(12) . .
C127 C128 C129 118.3(18) . .
C128 C129 C130 121(2) . .
C131 C130 C129 124(2) . .
C130 C131 C132 113.8(17) . .
C131 C132 C127 122.1(14) . .
C131 C132 C133 121.3(14) . .
C127 C132 C133 116.6(13) . .
C138 C133 C134 114.0(14) . .
C138 C133 C132 126.3(13) . .
C134 C133 C132 119.6(15) . .
C135 C134 C133 124.0(17) . .
C134 C135 C136 121.4(17) . .
C135 C136 C137 117.6(18) . .
C136 C137 C138 121.3(16) . .
C133 C138 C137 121.5(13) . .
C133 C138 C121 116.0(12) . .
C137 C138 C121 122.4(14) . .
C206 C201 C202 121.4(7) . .
C206 C201 N201 120.6(10) . .
C202 C201 N201 117.8(10) . .
C201 C202 C203 119.2(7) . .
C204 C203 C202 119.4(7) . .
C203 C204 C205 120.6(7) . .
C206 C205 C204 119.6(7) . .
C205 C206 C201 119.4(7) . .
O201 N201 O202 126.7(12) . .
O201 N201 C201 116.6(11) . .
O202 N201 C201 116.6(11) . .
C216 C211 C212 120.6(7) . .
C216 C211 N211 120.1(11) . .
C212 C211 N211 119.2(11) . .
C211 C212 C213 119.7(7) . .
C214 C213 C212 119.9(7) . .
C213 C214 C215 120.1(7) . .
C216 C215 C214 120.0(7) . .
C215 C216 C211 119.6(7) . .
O212 N211 O211 126.2(15) . .
O212 N211 C211 119.6(13) . .
O211 N211 C211 114.2(13) . .
C226 C221 C222 121.2(6) . .
C226 C221 N221 122.8(10) . .
C222 C221 N221 116.1(10) . .
C221 C222 C223 119.0(6) . .
C224 C223 C222 119.4(6) . .
C225 C224 C223 120.9(6) . .
C226 C225 C224 120.1(6) . .
C225 C226 C221 119.4(6) . .
O222 N221 O221 135(2) . .
O222 N221 C221 114.4(15) . .
O221 N221 C221 107.0(12) . .
C236 C231 C232 121.2(7) . .
C236 C231 N231 106.9(12) . .
C232 C231 N231 131.4(12) . .
C231 C232 C233 118.3(7) . .
C234 C233 C232 119.9(7) . .
C233 C234 C235 120.8(8) . .
C236 C235 C234 119.2(7) . .
C231 C236 C235 119.8(7) . .
O231 N231 O232 133.2(17) . .
O231 N231 C231 108.3(13) . .
O232 N231 C231 116.0(14) . .
C246 C241 C242 119.7(8) . .
C246 C241 N241 102.4(17) . .
C242 C241 N241 137.0(17) . .
C241 C242 C243 119.8(7) . .
C244 C243 C242 119.5(7) . .
C245 C244 C243 119.9(8) . .
C246 C245 C244 120.4(8) . .
C245 C246 C241 119.6(7) . .
O242 N241 O241 127(2) . .
O242 N241 C241 118.8(16) . .
O241 N241 C241 113.6(16) . .
C256 C251 C252 119.0(8) . .
C256 C251 N251 135.4(17) . .
C252 C251 N251 105.0(16) . .
C251 C252 C253 119.6(7) . .
C254 C253 C252 119.8(8) . .
C253 C254 C255 120.0(7) . .
C254 C255 C256 118.8(8) . .
C251 C256 C255 118.7(9) . .
O251 N251 O252 127.8(19) . .
O251 N251 C251 114.5(16) . .
O252 N251 C251 117.4(16) . .
C266 C261 C262 119.2(7) . .
C266 C261 N261 130.3(16) . .
C262 C261 N261 110.4(15) . .
C261 C262 C263 120.1(7) . .
C264 C263 C262 120.6(7) . .
C263 C264 C265 119.1(7) . .
C264 C265 C266 120.2(7) . .
C265 C266 C261 120.1(7) . .
O262 N261 O261 127(2) . .
O262 N261 C261 112.0(17) . .
O261 N261 C261 113.8(18) . .

loop_
_geom_bond_atom_site_label_1
_geom_bond_atom_site_label_2
_geom_bond_distance
_geom_bond_site_symmetry_2
Zn1 N21 2.050(4) .
Zn1 N3 2.056(4) .
Zn1 I1 2.5482(8) .
Zn1 I2 2.5591(8) .
Zn2 N2 2.048(4) 2_665
Zn2 N22 2.066(4) .
Zn2 I4 2.5409(8) .
Zn2 I3 2.5479(8) .
Zn3 N23 2.065(4) .
Zn3 N1 2.065(4) 3_645
Zn3 I6 2.5456(10) .
Zn3 I5 2.5526(10) .
C1 N1 1.336(7) .
C1 C2 1.374(7) .
C2 C5 1.368(7) .
C3 N1 1.331(7) .
C3 C4 1.369(8) .
C4 C5 1.358(7) .
C5 C6 1.502(7) .
C6 N4 1.337(6) .
C6 N6 1.334(6) .
C7 N2 1.353(6) .
C7 C8 1.372(7) .
C8 C11 1.370(7) .
C9 N2 1.345(6) .
C9 C10 1.371(7) .
C10 C11 1.394(7) .
C11 C12 1.484(7) .
C12 N5 1.319(6) .
C12 N4 1.339(6) .
C13 N3 1.320(6) .
C13 C14 1.383(7) .
C14 C17 1.385(6) .
C15 N3 1.343(6) .
C15 C16 1.390(7) .
C16 C17 1.387(7) .
C17 C18 1.483(7) .
C18 N5 1.333(6) .
C18 N6 1.353(6) .
C21 N21 1.354(6) .
C21 C22 1.378(7) .
C22 C25 1.387(6) .
C23 N21 1.335(6) .
C23 C24 1.389(6) .
C24 C25 1.398(6) .
C25 C26 1.491(6) .
C26 N26 1.331(6) .
C26 N24 1.335(6) .
C27 N22 1.320(6) .
C27 C28 1.383(7) .
C28 C31 1.387(6) .
C29 N22 1.345(6) .
C29 C30 1.388(7) .
C30 C31 1.383(6) .
C31 C32 1.480(6) .
C32 N24 1.330(6) .
C32 N25 1.337(6) .
C33 N23 1.323(7) .
C33 C34 1.381(7) .
C34 C37 1.376(7) .
C35 N23 1.337(7) .
C35 C36 1.396(7) .
C36 C37 1.373(7) .
C37 C38 1.481(6) .
C38 N25 1.339(6) .
C38 N26 1.337(6) .
N1 Zn3 2.065(4) 3_655
N2 Zn2 2.048(4) 2_664
C101 C106 1.387(7) .
C101 C102 1.386(7) .
C101 C118 1.431(7) .
C102 C103 1.393(8) .
C103 O101 1.383(10) .
C103 C104 1.404(8) .
C104 C105 1.385(8) .
C105 C106 1.411(7) .
C106 C107 1.429(7) .
C107 C112 1.393(7) .
C107 C108 1.400(7) .
C108 C109 1.380(7) .
C109 C110 1.403(8) .
C110 C111 1.388(8) .
C111 C112 1.410(7) .
C112 C113 1.423(7) .
C113 C118 1.382(7) .
C113 C114 1.403(7) .
C114 C115 1.380(8) .
C115 C116 1.385(8) .
C116 C117 1.383(8) .
C117 C118 1.405(7) .
C121 C126 1.366(15) .
C121 C122 1.386(17) .
C121 C138 1.461(15) .
C122 C123 1.396(17) .
C123 O121 1.404(18) .
C123 C124 1.426(18) .
C124 C125 1.377(18) .
C125 C126 1.444(16) .
C126 C127 1.452(16) .
C127 C128 1.387(16) .
C127 C132 1.459(16) .
C128 C129 1.401(18) .
C129 C130 1.406(19) .
C130 C131 1.418(18) .
C131 C132 1.433(17) .
C132 C133 1.445(15) .
C133 C138 1.387(15) .
C133 C134 1.411(16) .
C134 C135 1.367(17) .
C135 C136 1.365(17) .
C136 C137 1.368(16) .
C137 C138 1.431(15) .
C201 C206 1.391(8) .
C201 C202 1.383(8) .
C201 N201 1.466(13) .
C202 C203 1.400(8) .
C203 C204 1.396(8) .
C204 C205 1.391(8) .
C205 C206 1.389(8) .
N201 O201 1.210(12) .
N201 O202 1.223(11) .
C211 C216 1.385(8) .
C211 C212 1.396(8) .
C211 N211 1.467(16) .
C212 C213 1.388(8) .
C213 C214 1.393(8) .
C214 C215 1.392(8) .
C215 C216 1.393(8) .
N211 O212 1.213(13) .
N211 O211 1.232(14) .
C221 C226 1.405(7) .
C221 C222 1.381(8) .
C221 N221 1.555(14) .
C222 C223 1.404(8) .
C223 C224 1.394(7) .
C224 C225 1.385(7) .
C225 C226 1.374(7) .
N221 O222 1.223(17) .
N221 O221 1.340(14) .
C231 C236 1.376(8) .
C231 C232 1.402(8) .
C231 N231 1.528(16) .
C232 C233 1.397(8) .
C233 C234 1.380(8) .
C234 C235 1.388(8) .
C235 C236 1.393(8) .
N231 O231 1.228(13) .
N231 O232 1.157(14) .
C241 C246 1.389(9) .
C241 C242 1.397(9) .
C241 N241 1.49(2) .
C242 C243 1.392(9) .
C243 C244 1.396(9) .
C244 C245 1.386(9) .
C245 C246 1.386(9) .
N241 O242 1.214(16) .
N241 O241 1.218(17) .
C251 C256 1.397(9) .
C251 C252 1.395(9) .
C251 N251 1.49(2) .
C252 C253 1.387(9) .
C253 C254 1.394(9) .
C254 C255 1.394(9) .
C255 C256 1.403(9) .
N251 O251 1.199(15) .
N251 O252 1.257(16) .
C261 C266 1.396(8) .
C261 C262 1.397(8) .
C261 N261 1.57(2) .
C262 C263 1.390(8) .
C263 C264 1.389(8) .
C264 C265 1.393(8) .
C265 C266 1.398(8) .
N261 O262 1.229(16) .
N261 O261 1.232(17) .
C302 O302 1.39(2) .

loop_
_geom_torsion_atom_site_label_1
_geom_torsion_atom_site_label_2
_geom_torsion_atom_site_label_3
_geom_torsion_atom_site_label_4
_geom_torsion
_geom_torsion_site_symmetry_1
_geom_torsion_site_symmetry_4
N1 C1 C2 C5 -0.4(9) . .
N1 C3 C4 C5 -0.6(10) . .
C3 C4 C5 C2 -0.1(9) . .
C3 C4 C5 C6 177.4(5) . .
C1 C2 C5 C4 0.6(8) . .
C1 C2 C5 C6 -176.9(5) . .
C4 C5 C6 N4 -21.1(7) . .
C2 C5 C6 N4 156.3(5) . .
C4 C5 C6 N6 162.8(5) . .
C2 C5 C6 N6 -19.8(7) . .
N2 C7 C8 C11 0.3(9) . .
N2 C9 C10 C11 -1.4(9) . .
C7 C8 C11 C10 -2.4(8) . .
C7 C8 C11 C12 -179.9(5) . .
C9 C10 C11 C8 3.0(8) . .
C9 C10 C11 C12 -179.5(5) . .
C8 C11 C12 N5 -179.7(5) . .
C10 C11 C12 N5 2.9(7) . .
C8 C11 C12 N4 1.8(7) . .
C10 C11 C12 N4 -175.6(5) . .
N3 C13 C14 C17 -0.4(8) . .
N3 C15 C16 C17 -1.0(8) . .
C15 C16 C17 C14 1.0(8) . .
C15 C16 C17 C18 179.2(5) . .
C13 C14 C17 C16 -0.4(8) . .
C13 C14 C17 C18 -178.6(5) . .
C16 C17 C18 N5 165.9(5) . .
C14 C17 C18 N5 -15.9(7) . .
C16 C17 C18 N6 -17.7(7) . .
C14 C17 C18 N6 160.5(5) . .
N21 C21 C22 C25 -1.0(7) . .
N21 C23 C24 C25 -0.5(7) . .
C21 C22 C25 C24 2.9(7) . .
C21 C22 C25 C26 -174.7(4) . .
C23 C24 C25 C22 -2.2(6) . .
C23 C24 C25 C26 175.5(4) . .
C22 C25 C26 N26 -7.5(6) . .
C24 C25 C26 N26 174.8(4) . .
C22 C25 C26 N24 170.7(4) . .
C24 C25 C26 N24 -7.0(6) . .
N22 C27 C28 C31 -0.8(7) . .
N22 C29 C30 C31 -0.4(7) . .
C29 C30 C31 C28 0.6(7) . .
C29 C30 C31 C32 -178.7(4) . .
C27 C28 C31 C30 0.0(6) . .
C27 C28 C31 C32 179.3(4) . .
C30 C31 C32 N24 175.7(4) . .
C28 C31 C32 N24 -3.6(6) . .
C30 C31 C32 N25 -3.5(6) . .
C28 C31 C32 N25 177.2(4) . .
N23 C33 C34 C37 0.2(8) . .
N23 C35 C36 C37 0.3(9) . .
C35 C36 C37 C34 1.3(8) . .
C35 C36 C37 C38 -179.0(5) . .
C33 C34 C37 C36 -1.5(7) . .
C33 C34 C37 C38 178.8(4) . .
C36 C37 C38 N25 174.8(4) . .
C34 C37 C38 N25 -5.5(6) . .
C36 C37 C38 N26 -3.8(6) . .
C34 C37 C38 N26 175.9(4) . .
C4 C3 N1 C1 0.8(9) . .
C4 C3 N1 Zn3 -176.3(5) . 3_655
C2 C1 N1 C3 -0.3(8) . .
C2 C1 N1 Zn3 176.9(4) . 3_655
C10 C9 N2 C7 -0.7(8) . .
C10 C9 N2 Zn2 171.0(5) . 2_664
C8 C7 N2 C9 1.3(8) . .
C8 C7 N2 Zn2 -170.4(4) . 2_664
C14 C13 N3 C15 0.4(8) . .
C14 C13 N3 Zn1 -177.4(4) . .
C16 C15 N3 C13 0.3(8) . .
C16 C15 N3 Zn1 178.1(4) . .
N21 Zn1 N3 C13 -145.8(4) . .
I1 Zn1 N3 C13 97.3(4) . .
I2 Zn1 N3 C13 -35.0(4) . .
N21 Zn1 N3 C15 36.4(4) . .
I1 Zn1 N3 C15 -80.5(4) . .
I2 Zn1 N3 C15 147.2(4) . .
N6 C6 N4 C12 3.0(7) . .
C5 C6 N4 C12 -172.7(4) . .
N5 C12 N4 C6 -1.7(7) . .
C11 C12 N4 C6 176.6(4) . .
N4 C12 N5 C18 -0.1(7) . .
C11 C12 N5 C18 -178.4(4) . .
N6 C18 N5 C12 0.9(7) . .
C17 C18 N5 C12 177.0(4) . .
N4 C6 N6 C18 -2.4(7) . .
C5 C6 N6 C18 173.3(4) . .
N5 C18 N6 C6 0.3(7) . .
C17 C18 N6 C6 -175.8(4) . .
C24 C23 N21 C21 2.4(6) . .
C24 C23 N21 Zn1 -163.5(3) . .
C22 C21 N21 C23 -1.7(7) . .
C22 C21 N21 Zn1 164.5(4) . .
N3 Zn1 N21 C23 -122.6(3) . .
I1 Zn1 N21 C23 -4.6(4) . .
I2 Zn1 N21 C23 125.4(3) . .
N3 Zn1 N21 C21 71.6(4) . .
I1 Zn1 N21 C21 -170.5(3) . .
I2 Zn1 N21 C21 -40.5(3) . .
C28 C27 N22 C29 1.0(7) . .
C28 C27 N22 Zn2 -174.7(3) . .
C30 C29 N22 C27 -0.4(7) . .
C30 C29 N22 Zn2 175.4(4) . .
N2 Zn2 N22 C27 -133.4(4) 2_665 .
I4 Zn2 N22 C27 -19.5(4) . .
I3 Zn2 N22 C27 113.0(3) . .
N2 Zn2 N22 C29 50.9(4) 2_665 .
I4 Zn2 N22 C29 164.9(3) . .
I3 Zn2 N22 C29 -62.6(4) . .
C34 C33 N23 C35 1.3(8) . .
C34 C33 N23 Zn3 -176.2(4) . .
C36 C35 N23 C33 -1.6(9) . .
C36 C35 N23 Zn3 175.9(5) . .
N1 Zn3 N23 C33 -99.2(4) 3_645 .
I6 Zn3 N23 C33 147.7(4) . .
I5 Zn3 N23 C33 14.9(4) . .
N1 Zn3 N23 C35 83.3(4) 3_645 .
I6 Zn3 N23 C35 -29.8(4) . .
I5 Zn3 N23 C35 -162.6(4) . .
N25 C32 N24 C26 0.1(6) . .
C31 C32 N24 C26 -179.1(4) . .
N26 C26 N24 C32 0.7(6) . .
C25 C26 N24 C32 -177.3(4) . .
N26 C38 N25 C32 -0.2(6) . .
C37 C38 N25 C32 -178.6(4) . .
N24 C32 N25 C38 -0.4(6) . .
C31 C32 N25 C38 178.9(4) . .
N24 C26 N26 C38 -1.1(6) . .
C25 C26 N26 C38 176.9(4) . .
N25 C38 N26 C26 0.8(6) . .
C37 C38 N26 C26 179.3(4) . .
C106 C101 C102 C103 3(2) . .
C118 C101 C102 C103 179.2(17) . .
C101 C102 C103 O101 178.5(12) . .
C101 C102 C103 C104 -2(2) . .
C102 C103 C104 C105 1(2) . .
O101 C103 C104 C105 -179.2(14) . .
C103 C104 C105 C106 -1.3(18) . .
C102 C101 C106 C105 -2.7(18) . .
C118 C101 C106 C105 -179.3(15) . .
C102 C101 C106 C107 178.3(11) . .
C118 C101 C106 C107 2(2) . .
C104 C105 C106 C101 2.1(17) . .
C104 C105 C106 C107 -178.9(12) . .
C101 C106 C107 C112 -2.4(19) . .
C105 C106 C107 C112 178.6(14) . .
C101 C106 C107 C108 176.8(12) . .
C105 C106 C107 C108 -2.2(18) . .
C112 C107 C108 C109 0(2) . .
C106 C107 C108 C109 -178.9(12) . .
C107 C108 C109 C110 -0.4(19) . .
C108 C109 C110 C111 0.2(18) . .
C109 C110 C111 C112 0(2) . .
C108 C107 C112 C111 0(2) . .
C106 C107 C112 C111 179.1(15) . .
C108 C107 C112 C113 -179.8(18) . .
C106 C107 C112 C113 -1(3) . .
C110 C111 C112 C107 0(2) . .
C110 C111 C112 C113 179.7(18) . .
C107 C112 C113 C118 4(3) . .
C111 C112 C113 C118 -175(2) . .
C107 C112 C113 C114 -178(2) . .
C111 C112 C113 C114 2(3) . .
C118 C113 C114 C115 1(5) . .
C112 C113 C114 C115 -177(3) . .
C113 C114 C115 C116 -1(5) . .
C114 C115 C116 C117 -1(4) . .
C115 C116 C117 C118 2(4) . .
C114 C113 C118 C117 1(4) . .
C112 C113 C118 C117 178(2) . .
C114 C113 C118 C101 177(3) . .
C112 C113 C118 C101 -5(3) . .
C116 C117 C118 C113 -2(3) . .
C116 C117 C118 C101 -178(2) . .
C106 C101 C118 C113 2(3) . .
C102 C101 C118 C113 -174.5(19) . .
C106 C101 C118 C117 178.5(18) . .
C102 C101 C118 C117 2(3) . .
C126 C121 C122 C123 -4(5) . .
C138 C121 C122 C123 176(3) . .
C121 C122 C123 O121 -171(3) . .
C121 C122 C123 C124 1(4) . .
C122 C123 C124 C125 -1(4) . .
O121 C123 C124 C125 171(3) . .
C123 C124 C125 C126 2(5) . .
C122 C121 C126 C125 5(5) . .
C138 C121 C126 C125 -175(3) . .
C122 C121 C126 C127 -180(3) . .
C138 C121 C126 C127 0(5) . .
C124 C125 C126 C121 -4(4) . .
C124 C125 C126 C127 -180(3) . .
C121 C126 C127 C128 176(3) . .
C125 C126 C127 C128 -9(4) . .
C121 C126 C127 C132 1(4) . .
C125 C126 C127 C132 176(2) . .
C132 C127 C128 C129 1(4) . .
C126 C127 C128 C129 -174(3) . .
C127 C128 C129 C130 -6(6) . .
C128 C129 C130 C131 8(6) . .
C129 C130 C131 C132 -3(4) . .
C130 C131 C132 C127 -2(3) . .
C130 C131 C132 C133 178(2) . .
C128 C127 C132 C131 3(3) . .
C126 C127 C132 C131 179(2) . .
C128 C127 C132 C133 -177(2) . .
C126 C127 C132 C133 -1(3) . .
C131 C132 C133 C138 -179(3) . .
C127 C132 C133 C138 0(4) . .
C131 C132 C133 C134 4(4) . .
C127 C132 C133 C134 -176(3) . .
C138 C133 C134 C135 5(5) . .
C132 C133 C134 C135 -178(3) . .
C133 C134 C135 C136 -1(6) . .
C134 C135 C136 C137 -3(7) . .
C135 C136 C137 C138 3(8) . .
C134 C133 C138 C137 -5(5) . .
C132 C133 C138 C137 178(4) . .
C134 C133 C138 C121 177(3) . .
C132 C133 C138 C121 1(5) . .
C136 C137 C138 C133 1(7) . .
C136 C137 C138 C121 179(5) . .
C126 C121 C138 C133 -1(5) . .
C122 C121 C138 C133 179(3) . .
C126 C121 C138 C137 -178(4) . .
C122 C121 C138 C137 2(6) . .
C206 C201 C202 C203 -2(3) . .
N201 C201 C202 C203 -177.6(16) . .
C201 C202 C203 C204 -3(3) . .
C202 C203 C204 C205 7(3) . .
C203 C204 C205 C206 -6(3) . .
C204 C205 C206 C201 1(3) . .
C202 C201 C206 C205 3(3) . .
N201 C201 C206 C205 178.5(17) . .
C206 C201 N201 O201 177.6(14) . .
C202 C201 N201 O201 -7(2) . .
C206 C201 N201 O202 -4(2) . .
C202 C201 N201 O202 171.1(15) . .
C216 C211 C212 C213 -1(3) . .
N211 C211 C212 C213 -179(2) . .
C211 C212 C213 C214 2(4) . .
C212 C213 C214 C215 -3(5) . .
C213 C214 C215 C216 2(4) . .
C214 C215 C216 C211 -1(4) . .
C212 C211 C216 C215 1(4) . .
N211 C211 C216 C215 179(2) . .
C216 C211 N211 O212 -6(3) . .
C212 C211 N211 O212 172.5(17) . .
C216 C211 N211 O211 171.7(19) . .
C212 C211 N211 O211 -10(3) . .
C226 C221 C222 C223 2.7(12) . .
N221 C221 C222 C223 -176.7(8) . .
C221 C222 C223 C224 0.0(12) . .
C222 C223 C224 C225 -1.9(15) . .
C223 C224 C225 C226 1.0(18) . .
C224 C225 C226 C221 1.7(18) . .
C222 C221 C226 C225 -3.6(16) . .
N221 C221 C226 C225 175.8(10) . .
C226 C221 N221 O222 -26(2) . .
C222 C221 N221 O222 153.0(17) . .
C226 C221 N221 O221 171.6(10) . .
C222 C221 N221 O221 -9.0(12) . .
C236 C231 C232 C233 5(4) . .
N231 C231 C232 C233 176(2) . .
C231 C232 C233 C234 -8(5) . .
C232 C233 C234 C235 10(5) . .
C233 C234 C235 C236 -8(4) . .
C232 C231 C236 C235 -3(3) . .
N231 C231 C236 C235 -175.8(19) . .
C234 C235 C236 C231 4(3) . .
C236 C231 N231 O231 166.5(17) . .
C232 C231 N231 O231 -5(3) . .
C236 C231 N231 O232 -29(3) . .
C232 C231 N231 O232 159(2) . .
C246 C241 C242 C243 -10(5) . .
N241 C241 C242 C243 -177(4) . .
C241 C242 C243 C244 1(6) . .
C242 C243 C244 C245 7(7) . .
C243 C244 C245 C246 -6(7) . .
C244 C245 C246 C241 -2(6) . .
C242 C241 C246 C245 10(5) . .
N241 C241 C246 C245 -179(3) . .
C246 C241 N241 O242 16(4) . .
C242 C241 N241 O242 -176(3) . .
C246 C241 N241 O241 -167(3) . .
C242 C241 N241 O241 1(5) . .
C256 C251 C252 C253 -10.9(19) . .
N251 C251 C252 C253 176.6(13) . .
C251 C252 C253 C254 -6(2) . .
C252 C253 C254 C255 11(4) . .
C253 C254 C255 C256 1(6) . .
C252 C251 C256 C255 23(4) . .
N251 C251 C256 C255 -167(3) . .
C254 C255 C256 C251 -18(5) . .
C256 C251 N251 O251 -156(3) . .
C252 C251 N251 O251 15(2) . .
C256 C251 N251 O252 18(4) . .
C252 C251 N251 O252 -171.3(18) . .
C266 C261 C262 C263 -0.5(19) . .
N261 C261 C262 C263 -178.0(12) . .
C261 C262 C263 C264 -6.8(17) . .
C262 C263 C264 C265 8(3) . .
C263 C264 C265 C266 -3(4) . .
C264 C265 C266 C261 -5(4) . .
C262 C261 C266 C265 6(3) . .
N261 C261 C266 C265 -177(2) . .
C266 C261 N261 O262 17(3) . .
C262 C261 N261 O262 -166.2(15) . .
C266 C261 N261 O261 168(3) . .
C262 C261 N261 O261 -14(3) . .
